data_2019825
loop_
_publ_author_name
'Boonlue, Sujirat'
'Sirikulkajorn, Anchalee'
'Chainok, Kittipong'

_publ_section_title
;
 Crystal structure of
 bis[\m-methoxy(pyridin-2-yl)methanolato-\k3N,O:O]bis[chloridocopper(II)]
;
_journal_coeditor_code CQ2013
_journal_issue 2
_journal_name_full 'Acta Crystallographica Section E Crystallographic Communications'
_journal_page_first m44
_journal_paper_doi 10.1107/S2056989015001310
_journal_volume 71
_journal_year 2015
_chemical_formula_iupac '[Cu2 (C7 H8 N1 O2)2 Cl2]'
_chemical_formula_moiety 'C14 H16 Cl2 Cu2 N2 O4'
_chemical_formula_sum 'C14 H16 Cl2 Cu2 N2 O4'
_chemical_formula_weight 474.29
_chemical_name_systematic Bis[\m-methoxy(pyridin-2-yl)methanolato-\k^3^<i>N</i>,<i>O</i>:<i>O</i>]bis[chloridocopper(II)]
_space_group_crystal_system monoclinic
_space_group_IT_number 14
_space_group_name_Hall '-P 2yn'
_space_group_name_H-M_alt 'P 1 21/n 1'
_symmetry_space_group_name_Hall '-P 2yn'
_symmetry_space_group_name_H-M 'P 1 21/n 1'
_atom_sites_solution_hydrogens geom
_atom_sites_solution_primary direct
_atom_sites_solution_secondary difmap
_cell_angle_alpha 90.00
_cell_angle_beta 95.280(3)
_cell_angle_gamma 90.00
_cell_formula_units_Z 2
_cell_length_a 10.5568(14)
_cell_length_b 4.0728(6)
_cell_length_c 19.257(3)
_cell_measurement_reflns_used 546
_cell_measurement_temperature 298(2)
_cell_measurement_theta_max 25.39
_cell_measurement_theta_min 3.57
_cell_volume 824.5(2)
_computing_cell_refinement
;
SAINT (Bruker, 2014)
;
_computing_data_collection
;
APEX2 (Bruker, 2014)
;
_computing_data_reduction
;
SAINT (Bruker, 2014)
;
_computing_molecular_graphics
;
ORTEP-3 for Windows (Farrugia, 2012) and DIAMOND (Brandenburg,
2006)
;
_computing_publication_material
;
<i>publCIF</i> (Westrip, 2010), <i>enCIFer</i> (Allen  <i>et al.</i>,
2004) and
<i>OLEX2</i> (Dolomanov <i>et al.</i>, 2009)
;
_computing_structure_refinement
;
SHELXL97 (Sheldrick, 2015b)
;
_computing_structure_solution
;
SHELXT (Sheldrick, 2015a)
;
_diffrn_ambient_temperature 298(2)
_diffrn_detector_area_resol_mean 0
_diffrn_measured_fraction_theta_full 0.986
_diffrn_measured_fraction_theta_max 0.985
_diffrn_measurement_device_type 'Bruker D8 QUEST CMOS'
_diffrn_measurement_method '\f and \w scans'
_diffrn_radiation_monochromator graphite
_diffrn_radiation_source 'fine-focus sealed tube'
_diffrn_radiation_type MoK\a
_diffrn_radiation_wavelength 0.71073
_diffrn_reflns_av_R_equivalents 0.0910
_diffrn_reflns_av_sigmaI/netI 0.0572
_diffrn_reflns_limit_h_max 12
_diffrn_reflns_limit_h_min -12
_diffrn_reflns_limit_k_max 4
_diffrn_reflns_limit_k_min -4
_diffrn_reflns_limit_l_max 23
_diffrn_reflns_limit_l_min -23
_diffrn_reflns_number 7703
_diffrn_reflns_theta_full 25.00
_diffrn_reflns_theta_max 25.39
_diffrn_reflns_theta_min 3.57
_exptl_absorpt_coefficient_mu 2.924
_exptl_absorpt_correction_T_max 0.7452
_exptl_absorpt_correction_T_min 0.6446
_exptl_absorpt_correction_type multi-scan
_exptl_absorpt_process_details
;
(SADABS; Bruker, 2014)
;
_exptl_crystal_colour pale-green
_exptl_crystal_density_diffrn 1.910
_exptl_crystal_density_method 'not measured'
_exptl_crystal_description plate
_exptl_crystal_F_000 476
_exptl_crystal_size_max 0.16
_exptl_crystal_size_mid 0.10
_exptl_crystal_size_min 0.06
_refine_diff_density_max 0.515
_refine_diff_density_min -0.416
_refine_ls_extinction_method none
_refine_ls_goodness_of_fit_ref 1.037
_refine_ls_hydrogen_treatment constr
_refine_ls_matrix_type full
_refine_ls_number_constraints 0
_refine_ls_number_parameters 110
_refine_ls_number_reflns 1485
_refine_ls_number_restraints 0
_refine_ls_restrained_S_all 1.037
_refine_ls_R_factor_all 0.0838
_refine_ls_R_factor_gt 0.0454
_refine_ls_shift/su_max 0.001
_refine_ls_shift/su_mean 0.000
_refine_ls_structure_factor_coef Fsqd
_refine_ls_weighting_details 'w=1/[\s^2^(Fo^2^)+(0.0544P)^2^+0.5475P] where P=(Fo^2^+2Fc^2^)/3'
_refine_ls_weighting_scheme calc
_refine_ls_wR_factor_gt 0.0962
_refine_ls_wR_factor_ref 0.1076
_reflns_number_gt 1030
_reflns_number_total 1485
_reflns_threshold_expression I>2sigma(I)
_cod_data_source_file cq2013sup1.cif
_cod_data_source_block I
_cod_database_code 2019825
_cod_database_fobs_code 2019825

loop_
_symmetry_equiv_pos_as_xyz
'x, y, z'
'-x+1/2, y+1/2, -z+1/2'
'-x, -y, -z'
'x-1/2, -y-1/2, z-1/2'

loop_
_atom_site_type_symbol
_atom_site_label
_atom_site_fract_x
_atom_site_fract_y
_atom_site_fract_z
_atom_site_U_iso_or_equiv
_atom_site_adp_type
_atom_site_calc_flag
_atom_site_occupancy
Cu Cu1 0.36725(5) 0.3633(2) 0.49239(3) 0.0376(3) Uani d 1
Cl Cl1 0.25368(12) -0.0100(4) 0.42980(7) 0.0431(4) Uani d 1
O O1 0.4853(3) 0.5904(12) 0.55882(18) 0.0542(13) Uani d 1
O O2 0.4934(3) 0.5112(11) 0.6792(2) 0.0491(11) Uani d 1
N N1 0.2501(3) 0.4522(11) 0.5649(2) 0.0301(11) Uani d 1
C C1 0.1248(4) 0.3804(15) 0.5620(3) 0.0371(14) Uani d 1
H H1 0.0886 0.2558 0.5248 0.044 Uiso calc 1
C C2 0.0492(5) 0.4839(17) 0.6114(3) 0.0486(17) Uani d 1
H H2 -0.0368 0.4299 0.6080 0.058 Uiso calc 1
C C3 0.1015(5) 0.6680(17) 0.6662(3) 0.0470(16) Uani d 1
H H3 0.0515 0.7428 0.7003 0.056 Uiso calc 1
C C4 0.2300(5) 0.7412(15) 0.6700(3) 0.0399(14) Uani d 1
H H4 0.2677 0.8658 0.7067 0.048 Uiso calc 1
C C5 0.3014(4) 0.6271(14) 0.6186(2) 0.0304(12) Uani d 1
C C6 0.4438(4) 0.6921(15) 0.6201(3) 0.0336(13) Uani d 1
H H6 0.4613 0.9267 0.6272 0.040 Uiso calc 1
C C7 0.6176(5) 0.6071(19) 0.7070(3) 0.0587(19) Uani d 1
H H7A 0.6792 0.5237 0.6779 0.088 Uiso calc 1
H H7B 0.6344 0.5200 0.7532 0.088 Uiso calc 1
H H7C 0.6227 0.8424 0.7086 0.088 Uiso calc 1

loop_
_atom_site_aniso_label
_atom_site_aniso_U_11
_atom_site_aniso_U_22
_atom_site_aniso_U_33
_atom_site_aniso_U_12
_atom_site_aniso_U_13
_atom_site_aniso_U_23
Cu1 0.0240(3) 0.0552(5) 0.0340(4) -0.0123(3) 0.0041(2) -0.0096(4)
Cl1 0.0392(7) 0.0395(9) 0.0504(9) -0.0114(7) 0.0034(6) -0.0065(7)
O1 0.0265(18) 0.099(4) 0.038(2) -0.020(2) 0.0092(16) -0.025(2)
O2 0.037(2) 0.051(3) 0.057(3) -0.0029(19) -0.0100(18) 0.010(2)
N1 0.026(2) 0.032(3) 0.032(2) -0.0024(19) 0.0013(18) 0.006(2)
C1 0.025(2) 0.044(4) 0.041(3) -0.002(3) 0.000(2) 0.007(3)
C2 0.024(3) 0.060(4) 0.063(4) -0.003(3) 0.013(3) 0.014(4)
C3 0.042(3) 0.050(4) 0.052(4) 0.013(3) 0.020(3) 0.008(4)
C4 0.045(3) 0.033(4) 0.043(3) 0.003(3) 0.010(3) -0.001(3)
C5 0.030(2) 0.028(3) 0.033(3) 0.000(2) 0.001(2) 0.011(3)
C6 0.028(2) 0.038(4) 0.034(3) -0.002(2) 0.000(2) 0.002(3)
C7 0.042(3) 0.073(5) 0.058(4) -0.011(3) -0.009(3) 0.013(4)

loop_
_atom_type_symbol
_atom_type_description
_atom_type_scat_dispersion_real
_atom_type_scat_dispersion_imag
_atom_type_scat_source
C C 0.0033 0.0016 'International Tables Vol C Tables 4.2.6.8 and 6.1.1.4'
H H 0.0000 0.0000 'International Tables Vol C Tables 4.2.6.8 and 6.1.1.4'
Cl Cl 0.1484 0.1585 'International Tables Vol C Tables 4.2.6.8 and 6.1.1.4'
Cu Cu 0.3201 1.2651 'International Tables Vol C Tables 4.2.6.8 and 6.1.1.4'
N N 0.0061 0.0033 'International Tables Vol C Tables 4.2.6.8 and 6.1.1.4'
O O 0.0106 0.0060 'International Tables Vol C Tables 4.2.6.8 and 6.1.1.4'

loop_
_geom_angle_atom_site_label_1
_geom_angle_atom_site_label_2
_geom_angle_atom_site_label_3
_geom_angle_site_symmetry_1
_geom_angle_site_symmetry_3
_geom_angle
Cl1 Cu1 Cu1 . 3_666 139.33(5)
O1 Cu1 Cu1 . 3_666 38.82(10)
O1 Cu1 Cu1 3_666 3_666 39.07(11)
O1 Cu1 Cl1 3_666 . 102.14(12)
O1 Cu1 Cl1 . . 165.33(16)
O1 Cu1 O1 3_666 . 77.89(16)
O1 Cu1 N1 . . 81.54(15)
O1 Cu1 N1 3_666 . 158.20(18)
N1 Cu1 Cu1 . 3_666 120.03(12)
N1 Cu1 Cl1 . . 99.59(13)
Cu1 O1 Cu1 3_666 . 102.11(16)
C6 O1 Cu1 . . 118.6(3)
C6 O1 Cu1 . 3_666 138.9(3)
C6 O2 C7 . . 114.8(4)
C1 N1 Cu1 . . 127.1(4)
C5 N1 Cu1 . . 114.2(3)
C5 N1 C1 . . 118.4(4)
N1 C1 H1 . . 118.7
N1 C1 C2 . . 122.5(5)
C2 C1 H1 . . 118.7
C1 C2 H2 . . 120.4
C1 C2 C3 . . 119.1(5)
C3 C2 H2 . . 120.4
C2 C3 H3 . . 120.6
C2 C3 C4 . . 118.8(5)
C4 C3 H3 . . 120.6
C3 C4 H4 . . 120.4
C5 C4 C3 . . 119.2(5)
C5 C4 H4 . . 120.4
N1 C5 C4 . . 121.9(5)
N1 C5 C6 . . 116.0(4)
C4 C5 C6 . . 122.1(5)
O1 C6 O2 . . 114.5(5)
O1 C6 C5 . . 109.0(4)
O1 C6 H6 . . 110.2
O2 C6 C5 . . 102.5(4)
O2 C6 H6 . . 110.2
C5 C6 H6 . . 110.2
O2 C7 H7A . . 109.5
O2 C7 H7B . . 109.5
O2 C7 H7C . . 109.5
H7A C7 H7B . . 109.5
H7A C7 H7C . . 109.5
H7B C7 H7C . . 109.5

loop_
_geom_bond_atom_site_label_1
_geom_bond_atom_site_label_2
_geom_bond_site_symmetry_2
_geom_bond_distance
Cu1 Cu1 3_666 3.0051(12)
Cu1 Cl1 . 2.2215(15)
Cu1 O1 3_666 1.927(3)
Cu1 O1 . 1.937(4)
Cu1 N1 . 1.982(4)
O1 Cu1 3_666 1.927(3)
O1 C6 . 1.361(6)
O2 C6 . 1.415(6)
O2 C7 . 1.424(6)
N1 C1 . 1.351(6)
N1 C5 . 1.330(6)
C1 H1 . 0.9300
C1 C2 . 1.365(7)
C2 H2 . 0.9300
C2 C3 . 1.368(8)
C3 H3 . 0.9300
C3 C4 . 1.385(7)
C4 H4 . 0.9300
C4 C5 . 1.378(7)
C5 C6 . 1.524(6)
C6 H6 . 0.9800
C7 H7A . 0.9600
C7 H7B . 0.9600
C7 H7C . 0.9600

loop_
_geom_hbond_atom_site_label_D
_geom_hbond_atom_site_label_H
_geom_hbond_atom_site_label_A
_geom_hbond_site_symmetry_A
_geom_hbond_distance_DH
_geom_hbond_distance_HA
_geom_hbond_distance_DA
_geom_hbond_angle_DHA
C2 H2 Cl1 3_556 0.93 2.90 3.756(6) 154.3
C3 H3 O2 2_556 0.93 2.65 3.517(7) 155.9
C6 H6 O2 1_565 0.98 2.59 3.548(8) 164.7

loop_
_geom_torsion_atom_site_label_1
_geom_torsion_atom_site_label_2
_geom_torsion_atom_site_label_3
_geom_torsion_atom_site_label_4
_geom_torsion_site_symmetry_1
_geom_torsion
Cu1 O1 C6 O2 . 108.4(4)
Cu1 O1 C6 O2 3_666 -79.8(7)
Cu1 O1 C6 C5 . -5.7(6)
Cu1 O1 C6 C5 3_666 166.1(4)
Cu1 N1 C1 C2 . -172.6(4)
Cu1 N1 C5 C4 . 172.9(4)
Cu1 N1 C5 C6 . -7.4(6)
N1 C1 C2 C3 . 0.2(9)
N1 C5 C6 O1 . 8.4(7)
N1 C5 C6 O2 . -113.2(5)
C1 N1 C5 C4 . -1.4(8)
C1 N1 C5 C6 . 178.4(5)
C1 C2 C3 C4 . -0.6(9)
C2 C3 C4 C5 . 0.0(9)
C3 C4 C5 N1 . 1.0(8)
C3 C4 C5 C6 . -178.8(5)
C4 C5 C6 O1 . -171.8(5)
C4 C5 C6 O2 . 66.5(7)
C5 N1 C1 C2 . 0.8(8)
C7 O2 C6 O1 . 81.5(6)
C7 O2 C6 C5 . -160.6(5)
